data_2239462
loop_
_publ_author_name
'Lai, Hongshan'
'Gallucci, Judith C.'
'Li, Chenglong'

_publ_section_title
;
 <i>N</i>-[2-(9<i>H</i>-Carbazol-9-yl)ethyl]-4-(methylsulfonyl)aniline
;
_journal_coeditor_code LH5693
_journal_issue 3
_journal_name_full 'Acta Crystallographica Section E'
_journal_page_first o332
_journal_paper_doi 10.1107/S1600536814003614
_journal_volume 70
_journal_year 2014
_chemical_formula_iupac 'C21 H20 N2 O2 S1'
_chemical_formula_moiety 'C21 H20 N2 O2 S1'
_chemical_formula_sum 'C21 H20 N2 O2 S'
_chemical_formula_weight 364.45
_chemical_name_systematic
;
<i>N</i>-[2-(9<i>H</i>-Carbazol-9-yl)ethyl]-4-(methylsulfonyl)aniline
;
_space_group_IT_number 33
_symmetry_cell_setting orthorhombic
_symmetry_space_group_name_Hall 'P 2c -2n'
_symmetry_space_group_name_H-M 'P n a 21'
_atom_sites_solution_hydrogens geom
_atom_sites_solution_primary direct
_atom_sites_solution_secondary difmap
_audit_creation_method 'WinGX routine CIF_UPDATE'
_cell_angle_alpha 90
_cell_angle_beta 90
_cell_angle_gamma 90
_cell_formula_units_Z 4
_cell_length_a 15.061(3)
_cell_length_b 21.992(4)
_cell_length_c 5.4370(10)
_cell_measurement_reflns_used 5294
_cell_measurement_temperature 150(2)
_cell_measurement_theta_max 30.921
_cell_measurement_theta_min 2.501
_cell_volume 1800.9(6)
_computing_cell_refinement 'SAINT (Bruker, 2013)'
_computing_data_collection 'APEX2 (Bruker, 2013)'
_computing_data_reduction 'SAINT (Bruker, 2013)'
_computing_molecular_graphics
;
ORTEP-3 for Windows (Farrugia, 2012) and Mercury (Macrae <i>et al.</i>,
2006)
;
_computing_publication_material 'WinGX (Farrugia, 2012)'
_computing_structure_refinement 'SHELXL-2013 (Sheldrick, 2008)'
_computing_structure_solution 'SHELXS-2013 (Sheldrick, 2008)'
_diffrn_ambient_temperature 150(2)
_diffrn_measured_fraction_theta_full 0.996
_diffrn_measured_fraction_theta_max 0.994
_diffrn_measurement_device_type 'Bruker APEXII'
_diffrn_measurement_method '\w scans'
_diffrn_radiation_monochromator 'Si-<111> channel cut crystal'
_diffrn_radiation_source synchrotron
_diffrn_radiation_type synchrotron
_diffrn_radiation_wavelength 0.7749
_diffrn_reflns_av_R_equivalents 0.0943
_diffrn_reflns_limit_h_max 19
_diffrn_reflns_limit_h_min -20
_diffrn_reflns_limit_k_max 29
_diffrn_reflns_limit_k_min -29
_diffrn_reflns_limit_l_max 7
_diffrn_reflns_limit_l_min -7
_diffrn_reflns_number 21673
_diffrn_reflns_theta_full 27.706
_diffrn_reflns_theta_max 31.124
_diffrn_reflns_theta_min 1.787
_diffrn_standards_decay_% 0
_diffrn_standards_interval_count 0
_diffrn_standards_interval_time 0
_diffrn_standards_number 0
_exptl_absorpt_coefficient_mu 0.208
_exptl_absorpt_correction_T_max 0.746
_exptl_absorpt_correction_T_min 0.635
_exptl_absorpt_correction_type multi-scan
_exptl_absorpt_process_details '(SADABS; Sheldrick, 1996)'
_exptl_crystal_colour colorless
_exptl_crystal_density_diffrn 1.344
_exptl_crystal_density_method 'not measured'
_exptl_crystal_description needle
_exptl_crystal_F_000 768
_exptl_crystal_size_max 0.13
_exptl_crystal_size_mid 0.01
_exptl_crystal_size_min 0.01
_refine_diff_density_max 0.213
_refine_diff_density_min -0.329
_refine_ls_abs_structure_details
;
Flack parameter determined using 1610 quotients
[(<i>I</i>^+^)-(<i>I</i>^-^)]/[(<i>I</i>^+^)+(<i>I</i>^-^)]
(Parsons <i>et al.</i>, 2013)
;
_refine_ls_abs_structure_Flack 0.04(6)
_refine_ls_extinction_method none
_refine_ls_goodness_of_fit_ref 1.052
_refine_ls_hydrogen_treatment mixed
_refine_ls_matrix_type full
_refine_ls_number_constraints 0
_refine_ls_number_parameters 240
_refine_ls_number_reflns 4447
_refine_ls_number_restraints 1
_refine_ls_restrained_S_all 1.052
_refine_ls_R_factor_all 0.0521
_refine_ls_R_factor_gt 0.0447
_refine_ls_shift/su_max 0
_refine_ls_shift/su_mean 0
_refine_ls_structure_factor_coef Fsqd
_refine_ls_weighting_details 'w=1/[\s^2^(Fo^2^)+(0.0448P)^2^+0.0604P] where P=(Fo^2^+2Fc^2^)/3'
_refine_ls_weighting_scheme calc
_refine_ls_wR_factor_gt 0.1126
_refine_ls_wR_factor_ref 0.1179
_reflns_number_gt 3950
_reflns_number_total 4447
_reflns_threshold_expression I>2\s(I)
_cod_data_source_file lh5693sup1.cif
_cod_data_source_block I
_cod_database_code 2239462
_cod_database_fobs_code 2239462

loop_
_symmetry_equiv_pos_as_xyz
'x, y, z'
'-x, -y, z+1/2'
'x+1/2, -y+1/2, z'
'-x+1/2, y+1/2, z+1/2'

loop_
_atom_site_type_symbol
_atom_site_label
_atom_site_fract_x
_atom_site_fract_y
_atom_site_fract_z
_atom_site_U_iso_or_equiv
_atom_site_adp_type
_atom_site_calc_flag
_atom_site_occupancy
C C1 0.1214(2) 0.82284(13) 0.0581(6) 0.0327(6) Uani d 1
C C2 0.0477(2) 0.84713(15) 0.1764(7) 0.0399(7) Uani d 1
H H2 0.0219 0.8276 0.315 0.048 Uiso calc 1
C C3 0.0132(2) 0.90105(14) 0.0840(10) 0.0506(9) Uani d 1
H H3 -0.0374 0.9187 0.16 0.061 Uiso calc 1
C C4 0.0514(3) 0.92970(16) -0.1175(9) 0.0539(11) Uani d 1
H H4 0.0268 0.9668 -0.1755 0.065 Uiso calc 1
C C5 0.1243(3) 0.90545(16) -0.2349(8) 0.0480(10) Uani d 1
H H5 0.1496 0.9255 -0.3729 0.058 Uiso calc 1
C C6 0.1607(2) 0.85076(14) -0.1479(6) 0.0360(7) Uani d 1
C C7 0.2347(2) 0.81324(15) -0.2213(6) 0.0354(7) Uani d 1
C C8 0.2982(2) 0.81655(16) -0.4086(7) 0.0440(8) Uani d 1
H H8 0.2967 0.849 -0.5239 0.053 Uiso calc 1
C C9 0.3627(2) 0.77243(17) -0.4247(8) 0.0502(9) Uani d 1
H H9 0.4059 0.7746 -0.5516 0.06 Uiso calc 1
C C10 0.3653(2) 0.72436(18) -0.2553(8) 0.0494(9) Uani d 1
H H10 0.4106 0.6945 -0.2692 0.059 Uiso calc 1
C C11 0.3031(2) 0.71940(15) -0.0676(7) 0.0404(8) Uani d 1
H H11 0.305 0.6869 0.0473 0.048 Uiso calc 1
C C12 0.2379(2) 0.76431(13) -0.0553(6) 0.0317(7) Uani d 1
C C13 0.1389(2) 0.72389(14) 0.2840(6) 0.0328(6) Uani d 1
H H13A 0.1136 0.7433 0.4327 0.039 Uiso calc 1
H H13B 0.1898 0.6984 0.3354 0.039 Uiso calc 1
C C14 0.06868(19) 0.68418(13) 0.1617(5) 0.0269(6) Uani d 1
H H14A 0.0188 0.7098 0.1041 0.032 Uiso calc 1
H H14B 0.0946 0.6633 0.0173 0.032 Uiso calc 1
C C15 -0.02888(17) 0.59855(12) 0.2799(5) 0.0221(5) Uani d 1
C C16 -0.08094(17) 0.60306(11) 0.0661(5) 0.0255(5) Uani d 1
H H16 -0.0722 0.636 -0.0442 0.031 Uiso calc 1
C C17 -0.14500(18) 0.55956(12) 0.0158(5) 0.0246(5) Uani d 1
H H17 -0.1804 0.5629 -0.1283 0.03 Uiso calc 1
C C18 -0.15764(17) 0.51094(13) 0.1759(5) 0.0231(5) Uani d 1
C C19 -0.10887(18) 0.50682(12) 0.3933(5) 0.0246(5) Uani d 1
H H19 -0.1192 0.4743 0.5049 0.03 Uiso calc 1
C C20 -0.04564(18) 0.55020(11) 0.4450(5) 0.0235(5) Uani d 1
H H20 -0.0128 0.5476 0.5938 0.028 Uiso calc 1
C C21 -0.32563(18) 0.46030(14) 0.2710(6) 0.0309(6) Uani d 1
H H21A -0.3532 0.4995 0.2312 0.046 Uiso calc 1
H H21B -0.3106 0.4593 0.4463 0.046 Uiso calc 1
H H21C -0.3673 0.4273 0.2335 0.046 Uiso calc 1
N N1 0.16909(16) 0.77046(11) 0.1140(5) 0.0316(5) Uani d 1
N N2 0.03638(16) 0.63949(10) 0.3373(5) 0.0266(5) Uani d 1
H H1N2 0.072(2) 0.6283(16) 0.458(8) 0.033(9) Uiso d 1
O O1 -0.25201(17) 0.45669(11) -0.1613(4) 0.0384(6) Uani d 1
O O2 -0.18686(14) 0.39497(10) 0.1746(4) 0.0342(5) Uani d 1
S S -0.22847(4) 0.45106(3) 0.09511(14) 0.02501(17) Uani d 1

loop_
_atom_site_aniso_label
_atom_site_aniso_U_11
_atom_site_aniso_U_22
_atom_site_aniso_U_33
_atom_site_aniso_U_12
_atom_site_aniso_U_13
_atom_site_aniso_U_23
C1 0.0351(14) 0.0268(13) 0.0363(17) -0.0085(11) -0.0104(13) 0.0006(12)
C2 0.0363(16) 0.0383(17) 0.0449(18) -0.0062(13) -0.0093(14) 0.0000(15)
C3 0.0440(18) 0.0332(15) 0.075(3) -0.0018(13) -0.020(2) -0.006(2)
C4 0.051(2) 0.0314(16) 0.079(3) -0.0054(16) -0.033(2) 0.0126(19)
C5 0.051(2) 0.0380(17) 0.055(2) -0.0196(16) -0.0268(18) 0.0199(17)
C6 0.0396(16) 0.0318(14) 0.0365(16) -0.0144(13) -0.0123(13) 0.0060(13)
C7 0.0398(17) 0.0363(16) 0.0300(15) -0.0186(13) -0.0082(13) 0.0045(13)
C8 0.0500(18) 0.0485(18) 0.0336(15) -0.0260(15) -0.0034(18) 0.0030(18)
C9 0.052(2) 0.055(2) 0.044(2) -0.0253(16) 0.0139(19) -0.010(2)
C10 0.0450(19) 0.046(2) 0.057(2) -0.0137(16) 0.0106(18) -0.0116(18)
C11 0.0416(17) 0.0318(15) 0.048(2) -0.0100(14) 0.0013(16) -0.0027(14)
C12 0.0352(16) 0.0296(14) 0.0303(15) -0.0144(12) -0.0021(12) 0.0013(12)
C13 0.0346(15) 0.0324(14) 0.0314(15) -0.0075(12) -0.0042(13) 0.0071(12)
C14 0.0296(13) 0.0272(13) 0.0240(13) -0.0030(11) -0.0001(10) 0.0033(10)
C15 0.0219(12) 0.0227(12) 0.0217(12) 0.0022(10) 0.0025(10) -0.0006(10)
C16 0.0274(12) 0.0248(12) 0.0244(14) 0.0007(9) 0.0009(11) 0.0049(11)
C17 0.0241(12) 0.0293(13) 0.0204(12) 0.0039(10) -0.0008(10) -0.0008(10)
C18 0.0221(11) 0.0255(12) 0.0217(11) 0.0003(10) 0.0032(10) -0.0012(10)
C19 0.0260(12) 0.0274(13) 0.0206(12) 0.0019(11) 0.0036(10) 0.0029(10)
C20 0.0232(12) 0.0276(12) 0.0198(12) 0.0021(10) -0.0014(10) 0.0015(10)
C21 0.0214(12) 0.0408(16) 0.0306(14) -0.0027(12) 0.0032(11) -0.0024(13)
N1 0.0343(12) 0.0285(11) 0.0320(13) -0.0062(9) -0.0019(12) 0.0060(11)
N2 0.0258(11) 0.0275(11) 0.0266(12) -0.0027(9) -0.0041(10) 0.0058(10)
O1 0.0463(13) 0.0475(14) 0.0214(11) -0.0148(10) -0.0013(10) -0.0018(9)
O2 0.0349(11) 0.0261(10) 0.0414(12) -0.0012(8) 0.0067(9) -0.0009(8)
S 0.0255(3) 0.0285(3) 0.0210(3) -0.0031(2) 0.0026(3) -0.0023(3)

loop_
_atom_type_symbol
_atom_type_description
_atom_type_scat_dispersion_real
_atom_type_scat_dispersion_imag
_atom_type_scat_source
C C 0.004 0.002 'L. Kissel & R.H. Pratt, Acta Cryst A (1990), A46, 170-175'
H H 0 0 'L. Kissel & R.H. Pratt, Acta Cryst A (1990), A46, 170-175'
N N 0.0076 0.004 'L. Kissel & R.H. Pratt, Acta Cryst A (1990), A46, 170-175'
O O 0.0133 0.0073 'L. Kissel & R.H. Pratt, Acta Cryst A (1990), A46, 170-175'
S S 0.1434 0.1473 'L. Kissel & R.H. Pratt, Acta Cryst A (1990), A46, 170-175'

loop_
_geom_angle_atom_site_label_1
_geom_angle_atom_site_label_2
_geom_angle_atom_site_label_3
_geom_angle
C2 C1 N1 129.0(3)
C2 C1 C6 122.5(3)
N1 C1 C6 108.5(3)
C3 C2 C1 117.4(4)
C3 C2 H2 121.3
C1 C2 H2 121.3
C4 C3 C2 121.2(4)
C4 C3 H3 119.4
C2 C3 H3 119.4
C5 C4 C3 121.3(3)
C5 C4 H4 119.3
C3 C4 H4 119.3
C4 C5 C6 119.1(4)
C4 C5 H5 120.4
C6 C5 H5 120.4
C5 C6 C1 118.5(4)
C5 C6 C7 134.3(4)
C1 C6 C7 107.2(3)
C8 C7 C12 119.0(3)
C8 C7 C6 134.4(3)
C12 C7 C6 106.6(3)
C9 C8 C7 119.5(3)
C9 C8 H8 120.3
C7 C8 H8 120.3
C8 C9 C10 120.6(4)
C8 C9 H9 119.7
C10 C9 H9 119.7
C11 C10 C9 121.5(4)
C11 C10 H10 119.2
C9 C10 H10 119.2
C10 C11 C12 117.0(3)
C10 C11 H11 121.5
C12 C11 H11 121.5
N1 C12 C11 128.6(3)
N1 C12 C7 108.9(3)
C11 C12 C7 122.4(3)
N1 C13 C14 110.1(3)
N1 C13 H13A 109.6
C14 C13 H13A 109.6
N1 C13 H13B 109.6
C14 C13 H13B 109.6
H13A C13 H13B 108.2
N2 C14 C13 109.4(2)
N2 C14 H14A 109.8
C13 C14 H14A 109.8
N2 C14 H14B 109.8
C13 C14 H14B 109.8
H14A C14 H14B 108.2
N2 C15 C16 122.8(2)
N2 C15 C20 118.6(2)
C16 C15 C20 118.6(2)
C17 C16 C15 120.2(2)
C17 C16 H16 119.9
C15 C16 H16 119.9
C16 C17 C18 120.1(3)
C16 C17 H17 119.9
C18 C17 H17 119.9
C17 C18 C19 120.5(3)
C17 C18 S 120.3(2)
C19 C18 S 119.0(2)
C20 C19 C18 119.5(2)
C20 C19 H19 120.3
C18 C19 H19 120.3
C19 C20 C15 121.0(3)
C19 C20 H20 119.5
C15 C20 H20 119.5
S C21 H21A 109.5
S C21 H21B 109.5
H21A C21 H21B 109.5
S C21 H21C 109.5
H21A C21 H21C 109.5
H21B C21 H21C 109.5
C1 N1 C12 108.7(3)
C1 N1 C13 124.1(3)
C12 N1 C13 125.8(3)
C15 N2 C14 122.4(2)
C15 N2 H1N2 115(2)
C14 N2 H1N2 118(2)
O1 S O2 117.85(15)
O1 S C18 109.12(14)
O2 S C18 107.56(13)
O1 S C21 108.10(16)
O2 S C21 107.20(14)
C18 S C21 106.46(14)

loop_
_geom_bond_atom_site_label_1
_geom_bond_atom_site_label_2
_geom_bond_distance
C1 C2 1.389(5)
C1 N1 1.391(4)
C1 C6 1.408(5)
C2 C3 1.388(5)
C2 H2 0.95
C3 C4 1.388(7)
C3 H3 0.95
C4 C5 1.377(7)
C4 H4 0.95
C5 C6 1.404(5)
C5 H5 0.95
C6 C7 1.443(5)
C7 C8 1.399(5)
C7 C12 1.405(5)
C8 C9 1.376(5)
C8 H8 0.95
C9 C10 1.403(6)
C9 H9 0.95
C10 C11 1.389(5)
C10 H10 0.95
C11 C12 1.394(5)
C11 H11 0.95
C12 N1 1.393(4)
C13 N1 1.453(4)
C13 C14 1.524(4)
C13 H13A 0.99
C13 H13B 0.99
C14 N2 1.454(4)
C14 H14A 0.99
C14 H14B 0.99
C15 N2 1.369(4)
C15 C16 1.406(4)
C15 C20 1.414(4)
C16 C17 1.386(4)
C16 H16 0.95
C17 C18 1.392(4)
C17 H17 0.95
C18 C19 1.395(4)
C18 S 1.751(3)
C19 C20 1.377(4)
C19 H19 0.95
C20 H20 0.95
C21 S 1.760(3)
C21 H21A 0.98
C21 H21B 0.98
C21 H21C 0.98
N2 H1N2 0.88(4)
O1 S 1.444(2)
O2 S 1.449(2)

loop_
_geom_hbond_atom_site_label_D
_geom_hbond_atom_site_label_H
_geom_hbond_atom_site_label_A
_geom_hbond_site_symmetry_A
_geom_hbond_distance_DH
_geom_hbond_distance_HA
_geom_hbond_distance_DA
_geom_hbond_angle_DHA
N2 H1N2 O2 2_565 0.88(4) 2.16(4) 3.012(3) 164(3)
C21 H21B O1 1_556 0.98 2.31 3.281(4) 170.9

loop_
_geom_torsion_atom_site_label_1
_geom_torsion_atom_site_label_2
_geom_torsion_atom_site_label_3
_geom_torsion_atom_site_label_4
_geom_torsion
N1 C1 C2 C3 179.1(3)
C6 C1 C2 C3 -0.1(5)
C1 C2 C3 C4 -0.5(5)
C2 C3 C4 C5 0.7(6)
C3 C4 C5 C6 -0.2(5)
C4 C5 C6 C1 -0.4(5)
C4 C5 C6 C7 -179.7(3)
C2 C1 C6 C5 0.5(4)
N1 C1 C6 C5 -178.8(3)
C2 C1 C6 C7 -180.0(3)
N1 C1 C6 C7 0.7(3)
C5 C6 C7 C8 -0.7(6)
C1 C6 C7 C8 179.9(3)
C5 C6 C7 C12 178.8(3)
C1 C6 C7 C12 -0.6(3)
C12 C7 C8 C9 -0.8(5)
C6 C7 C8 C9 178.7(4)
C7 C8 C9 C10 0.0(5)
C8 C9 C10 C11 0.3(6)
C9 C10 C11 C12 0.1(5)
C10 C11 C12 N1 -179.2(3)
C10 C11 C12 C7 -0.9(5)
C8 C7 C12 N1 179.9(3)
C6 C7 C12 N1 0.2(3)
C8 C7 C12 C11 1.2(5)
C6 C7 C12 C11 -178.4(3)
N1 C13 C14 N2 -177.6(2)
N2 C15 C16 C17 178.8(3)
C20 C15 C16 C17 -2.3(4)
C15 C16 C17 C18 -0.5(4)
C16 C17 C18 C19 2.8(4)
C16 C17 C18 S -172.1(2)
C17 C18 C19 C20 -2.2(4)
S C18 C19 C20 172.7(2)
C18 C19 C20 C15 -0.6(4)
N2 C15 C20 C19 -178.3(2)
C16 C15 C20 C19 2.8(4)
C2 C1 N1 C12 -179.9(3)
C6 C1 N1 C12 -0.6(3)
C2 C1 N1 C13 12.9(5)
C6 C1 N1 C13 -167.8(3)
C11 C12 N1 C1 178.7(3)
C7 C12 N1 C1 0.2(3)
C11 C12 N1 C13 -14.3(5)
C7 C12 N1 C13 167.2(3)
C14 C13 N1 C1 77.2(4)
C14 C13 N1 C12 -87.8(3)
C16 C15 N2 C14 -11.9(4)
C20 C15 N2 C14 169.2(2)
C13 C14 N2 C15 178.3(2)
C17 C18 S O1 10.9(3)
C19 C18 S O1 -164.0(2)
C17 C18 S O2 139.8(2)
C19 C18 S O2 -35.1(2)
C17 C18 S C21 -105.5(2)
C19 C18 S C21 79.5(2)
